data_7206390
loop_
_publ_author_name
'Kim, Byung-Soon'
'Jindo, Takumi'
'Eto, Ryohei'
'Shinohara, Yohei'
'Son, Young-A'
'Kim, Sung-Hoon'
'Matsumoto, Shinya'

_publ_section_title
;
 Effects of alkoxy substitution on the crystal structure of
 2,3-bis[(E)-4-(diethylamino)-2-alkoxybenzylideneamino]fumaronitrile
 derivatives
;
_journal_issue 17
_journal_name_full CrystEngComm
_journal_page_first 5374
_journal_paper_doi 10.1039/c1ce05198a
_journal_volume 13
_journal_year 2011
_chemical_formula_moiety 'C42 H62 N6 O2'
_chemical_formula_sum 'C42 H62 N6 O2'
_chemical_formula_weight 682.99
_space_group_IT_number 2
_symmetry_cell_setting triclinic
_symmetry_Int_Tables_number 2
_symmetry_space_group_name_Hall '-P 1'
_symmetry_space_group_name_H-M 'P -1'
_atom_sites_solution_hydrogens geom
_atom_sites_solution_primary direct
_atom_sites_solution_secondary difmap
_cell_angle_alpha 80.917(6)
_cell_angle_beta 83.981(6)
_cell_angle_gamma 78.266(5)
_cell_formula_units_Z 1
_cell_length_a 8.0410(9)
_cell_length_b 9.1576(11)
_cell_length_c 14.7496(18)
_cell_measurement_reflns_used 2215
_cell_measurement_temperature 296
_cell_measurement_theta_max 67.56
_cell_measurement_theta_min 3.04
_cell_volume 1047.1(2)
_computing_cell_refinement 'RAPID AUTO'
_computing_data_collection 'RAPID AUTO (Rigaku, ????)'
_computing_data_reduction 'RAPID AUTO'
_computing_molecular_graphics 'CrystalStructure 4.0'
_computing_publication_material 'CrystalStructure 4.0 (Rigaku, 2010)'
_computing_structure_refinement 'SHELXL97 (Sheldrick, 2008)'
_computing_structure_solution 'SIR2004 (Burla, et al., 2005)'
_diffrn_ambient_temperature 296
_diffrn_detector_area_resol_mean 10.000
_diffrn_measured_fraction_theta_full 0.937
_diffrn_measured_fraction_theta_max 0.937
_diffrn_measurement_device_type 'Rigaku R-AXIS RAPID'
_diffrn_measurement_method \w
_diffrn_radiation_type 'Cu K\a'
_diffrn_radiation_wavelength 1.54187
_diffrn_reflns_av_R_equivalents 0.0552
_diffrn_reflns_limit_h_max 9
_diffrn_reflns_limit_h_min -9
_diffrn_reflns_limit_k_max 11
_diffrn_reflns_limit_k_min -11
_diffrn_reflns_limit_l_max 17
_diffrn_reflns_limit_l_min -17
_diffrn_reflns_number 9603
_diffrn_reflns_theta_full 68.21
_diffrn_reflns_theta_max 68.21
_diffrn_standards_number 0
_exptl_absorpt_coefficient_mu 0.522
_exptl_absorpt_correction_T_max 0.984
_exptl_absorpt_correction_T_min 0.687
_exptl_absorpt_correction_type multi-scan
_exptl_absorpt_process_details 'ABSCOR (Rigaku, 1995)'
_exptl_crystal_colour red
_exptl_crystal_density_diffrn 1.083
_exptl_crystal_density_method 'not measured'
_exptl_crystal_description chip
_exptl_crystal_F_000 372.00
_exptl_crystal_size_max 0.300
_exptl_crystal_size_mid 0.250
_exptl_crystal_size_min 0.030
_refine_diff_density_max 0.240
_refine_diff_density_min -0.220
_refine_ls_extinction_method none
_refine_ls_goodness_of_fit_ref 1.111
_refine_ls_hydrogen_treatment constr
_refine_ls_number_parameters 226
_refine_ls_number_reflns 3581
_refine_ls_number_restraints 0
_refine_ls_R_factor_gt 0.0820
_refine_ls_shift/su_max 0.000
_refine_ls_structure_factor_coef Fsqd
_refine_ls_weighting_details 'w = 1/[\s^2^(Fo^2^)+(0.1000P)^2^+0.0000P] where P=(Fo^2^+2Fc^2^)/3'
_refine_ls_weighting_scheme calc
_refine_ls_wR_factor_ref 0.2802
_reflns_number_gt 1024
_reflns_number_total 3581
_reflns_threshold_expression F^2^>2.0\s(F^2^)
_cod_data_source_file c1ce05198a.txt
_cod_data_source_block dye7
_cod_database_code 7206390

loop_
_symmetry_equiv_pos_site_id
_symmetry_equiv_pos_as_xyz
1 +X,+Y,+Z
2 -X,-Y,-Z

loop_
_atom_site_label
_atom_site_type_symbol
_atom_site_fract_x
_atom_site_fract_y
_atom_site_fract_z
_atom_site_U_iso_or_equiv
_atom_site_adp_type
_atom_site_occupancy
_atom_site_symmetry_multiplicity
_atom_site_calc_flag
_atom_site_refinement_flags
O1 O 0.0439(4) 0.2874(4) 0.4231(3) 0.0995(11) Uani 1.0 2 d .
N1 N -0.3800(6) 0.1054(6) 0.3068(4) 0.1200(17) Uani 1.0 2 d .
N2 N -0.3324(5) 0.0760(4) 0.5397(3) 0.0874(12) Uani 1.0 2 d .
N3 N 0.2549(6) 0.3024(5) 0.7145(4) 0.1071(14) Uani 1.0 2 d .
C1 C -0.4060(6) 0.0669(6) 0.3829(5) 0.0929(16) Uani 1.0 2 d .
C2 C -0.4338(5) 0.0348(5) 0.4821(4) 0.0864(14) Uani 1.0 2 d .
C3 C -0.2059(6) 0.1403(5) 0.5039(4) 0.0859(14) Uani 1.0 2 d .
C4 C -0.0947(6) 0.1874(5) 0.5573(4) 0.0827(13) Uani 1.0 2 d .
C5 C -0.1081(6) 0.1633(5) 0.6524(4) 0.0942(15) Uani 1.0 2 d .
C6 C 0.0008(6) 0.2005(5) 0.7071(4) 0.1003(15) Uani 1.0 2 d .
C7 C 0.1379(6) 0.2683(5) 0.6642(4) 0.0919(14) Uani 1.0 2 d .
C8 C 0.1524(6) 0.2981(5) 0.5678(4) 0.0882(14) Uani 1.0 2 d .
C9 C 0.0389(6) 0.2594(5) 0.5162(4) 0.0856(14) Uani 1.0 2 d .
C10 C 0.1772(6) 0.3562(5) 0.3731(4) 0.1007(16) Uani 1.0 2 d .
C11 C 0.1520(7) 0.3704(7) 0.2727(4) 0.1224(18) Uani 1.0 2 d .
C12 C 0.1689(8) 0.2221(7) 0.2393(5) 0.143(2) Uani 1.0 2 d .
C13 C 0.1388(13) 0.2290(10) 0.1387(6) 0.197(4) Uani 1.0 2 d .
C14 C -0.0407(18) 0.2738(12) 0.1224(7) 0.257(6) Uani 1.0 2 d .
C15 C -0.1072(15) 0.2567(12) 0.0433(10) 0.234(4) Uani 1.0 2 d .
C16 C -0.282(2) 0.3151(13) 0.0288(8) 0.277(6) Uani 1.0 2 d .
C17 C -0.3378(16) 0.2954(14) -0.0494(10) 0.334(7) Uani 1.0 2 d .
C18 C 0.2390(7) 0.2838(7) 0.8144(5) 0.1268(19) Uani 1.0 2 d .
C19 C 0.3201(9) 0.1303(8) 0.8585(5) 0.177(3) Uani 1.0 2 d .
C20 C 0.4130(7) 0.3498(7) 0.6701(4) 0.1276(19) Uani 1.0 2 d .
C21 C 0.3893(8) 0.5142(7) 0.6433(4) 0.158(3) Uani 1.0 2 d .
H3 H -0.1873 0.1562 0.4401 0.1030 Uiso 1.0 2 calc R
H5 H -0.1972 0.1186 0.6816 0.1130 Uiso 1.0 2 calc R
H6 H -0.0152 0.1815 0.7709 0.1204 Uiso 1.0 2 calc R
H8 H 0.2399 0.3446 0.5383 0.1059 Uiso 1.0 2 calc R
H10A H 0.2874 0.2946 0.3863 0.1209 Uiso 1.0 2 calc R
H10B H 0.1723 0.4548 0.3906 0.1209 Uiso 1.0 2 calc R
H11A H 0.0396 0.4293 0.2613 0.1469 Uiso 1.0 2 calc R
H11B H 0.2350 0.4246 0.2377 0.1469 Uiso 1.0 2 calc R
H12A H 0.0890 0.1669 0.2764 0.1716 Uiso 1.0 2 calc R
H12B H 0.2826 0.1651 0.2495 0.1716 Uiso 1.0 2 calc R
H13A H 0.2012 0.3004 0.1016 0.2359 Uiso 1.0 2 calc R
H13B H 0.1823 0.1308 0.1197 0.2359 Uiso 1.0 2 calc R
H14A H -0.1018 0.2210 0.1732 0.3090 Uiso 1.0 2 calc R
H14B H -0.0722 0.3800 0.1286 0.3090 Uiso 1.0 2 calc R
H15A H -0.0873 0.1495 0.0399 0.2804 Uiso 1.0 2 calc R
H15B H -0.0404 0.3014 -0.0083 0.2804 Uiso 1.0 2 calc R
H16A H -0.3499 0.2698 0.0795 0.3330 Uiso 1.0 2 calc R
H16B H -0.3031 0.4224 0.0319 0.3330 Uiso 1.0 2 calc R
H17A H -0.3148 0.1900 -0.0549 0.4005 Uiso 1.0 2 calc R
H17B H -0.2806 0.3488 -0.1006 0.4005 Uiso 1.0 2 calc R
H17C H -0.4582 0.3333 -0.0491 0.4005 Uiso 1.0 2 calc R
H18A H 0.1191 0.3029 0.8352 0.1522 Uiso 1.0 2 calc R
H18B H 0.2909 0.3585 0.8349 0.1522 Uiso 1.0 2 calc R
H19A H 0.4398 0.1121 0.8403 0.2122 Uiso 1.0 2 calc R
H19B H 0.2688 0.0556 0.8391 0.2122 Uiso 1.0 2 calc R
H19C H 0.3035 0.1250 0.9243 0.2122 Uiso 1.0 2 calc R
H20A H 0.5023 0.3177 0.7124 0.1531 Uiso 1.0 2 calc R
H20B H 0.4492 0.3005 0.6159 0.1531 Uiso 1.0 2 calc R
H21A H 0.3147 0.5443 0.5942 0.1895 Uiso 1.0 2 calc R
H21B H 0.4975 0.5417 0.6230 0.1895 Uiso 1.0 2 calc R
H21C H 0.3402 0.5637 0.6952 0.1895 Uiso 1.0 2 calc R

loop_
_atom_site_aniso_label
_atom_site_aniso_U_11
_atom_site_aniso_U_22
_atom_site_aniso_U_33
_atom_site_aniso_U_12
_atom_site_aniso_U_13
_atom_site_aniso_U_23
O1 0.088(3) 0.116(3) 0.110(3) -0.0553(19) -0.0026(19) -0.016(2)
N1 0.120(4) 0.126(4) 0.126(4) -0.054(3) -0.006(4) -0.014(4)
N2 0.073(3) 0.087(3) 0.113(3) -0.035(3) -0.002(2) -0.024(2)
N3 0.100(4) 0.121(4) 0.118(4) -0.048(3) -0.015(3) -0.031(3)
C1 0.080(4) 0.082(4) 0.130(5) -0.035(3) -0.017(4) -0.024(4)
C2 0.074(4) 0.084(4) 0.115(4) -0.032(3) -0.009(3) -0.033(3)
C3 0.080(3) 0.079(3) 0.110(4) -0.037(3) -0.008(3) -0.020(3)
C4 0.077(4) 0.088(4) 0.093(4) -0.037(3) -0.007(3) -0.014(3)
C5 0.083(4) 0.079(4) 0.132(5) -0.036(3) -0.010(3) -0.019(3)
C6 0.098(4) 0.097(4) 0.113(4) -0.040(3) -0.006(3) -0.011(3)
C7 0.083(4) 0.089(4) 0.114(4) -0.031(3) -0.014(4) -0.024(3)
C8 0.073(3) 0.084(4) 0.118(4) -0.036(3) -0.005(3) -0.015(3)
C9 0.066(3) 0.085(4) 0.114(4) -0.031(3) -0.003(3) -0.020(3)
C10 0.086(4) 0.104(4) 0.118(5) -0.040(3) 0.000(3) -0.009(3)
C11 0.134(5) 0.119(5) 0.122(5) -0.056(4) 0.001(4) -0.007(4)
C12 0.171(6) 0.123(6) 0.144(6) -0.041(4) 0.000(5) -0.036(5)
C13 0.217(10) 0.225(9) 0.167(8) -0.058(7) -0.018(7) -0.066(7)
C14 0.281(15) 0.275(11) 0.203(10) 0.038(10) -0.116(11) -0.049(8)
C15 0.173(10) 0.271(10) 0.265(13) -0.067(8) -0.047(9) -0.011(10)
C16 0.302(17) 0.293(12) 0.254(13) -0.019(11) -0.157(12) -0.051(10)
C17 0.273(13) 0.345(16) 0.41(2) -0.055(10) -0.114(13) -0.089(15)
C18 0.136(5) 0.132(6) 0.127(5) -0.035(4) -0.028(4) -0.038(5)
C19 0.230(8) 0.143(7) 0.164(6) -0.014(6) -0.077(5) -0.026(5)
C20 0.099(5) 0.144(6) 0.159(5) -0.040(4) -0.025(4) -0.048(5)
C21 0.158(6) 0.121(6) 0.216(7) -0.071(5) -0.013(5) -0.031(5)

loop_
_atom_type_symbol
_atom_type_description
_atom_type_scat_dispersion_real
_atom_type_scat_dispersion_imag
_atom_type_scat_source
C C 0.0181 0.0091
;
International Tables for Crystallography
(1992, Vol. C, Tables 4.2.6.8 and 6.1.1.4)
;
H H 0.0000 0.0000
;
International Tables for Crystallography
(1992, Vol. C, Table 6.1.1.4)
;
N N 0.0311 0.0180
;
International Tables for Crystallography
(1992, Vol. C, Tables 4.2.6.8 and 6.1.1.4)
;
O O 0.0492 0.0322
;
International Tables for Crystallography
(1992, Vol. C, Tables 4.2.6.8 and 6.1.1.4)
;

loop_
_geom_angle_atom_site_label_1
_geom_angle_atom_site_label_2
_geom_angle_atom_site_label_3
_geom_angle
_geom_angle_publ_flag
_geom_angle_site_symmetry_3
C9 O1 C10 119.5(4) yes .
C2 N2 C3 119.0(4) yes .
C7 N3 C18 122.5(5) yes .
C7 N3 C20 121.6(5) yes .
C18 N3 C20 115.7(5) yes .
N1 C1 C2 173.0(6) yes .
N2 C2 C1 121.3(4) yes .
N2 C2 C2 120.3(5) yes .2_456
C1 C2 C2 118.5(5) yes .2_456
N2 C3 C4 123.3(5) yes .
C3 C4 C5 122.5(4) yes .
C3 C4 C9 121.8(5) yes .
C5 C4 C9 115.7(5) yes .
C4 C5 C6 124.7(5) yes .
C5 C6 C7 118.7(5) yes .
N3 C7 C6 121.6(5) yes .
N3 C7 C8 120.4(5) yes .
C6 C7 C8 118.1(5) yes .
C7 C8 C9 121.0(5) yes .
O1 C9 C4 114.2(5) yes .
O1 C9 C8 123.9(4) yes .
C4 C9 C8 121.9(5) yes .
O1 C10 C11 107.6(5) yes .
C10 C11 C12 113.2(5) yes .
C11 C12 C13 115.8(6) yes .
C12 C13 C14 112.0(8) yes .
C13 C14 C15 123.7(10) yes .
C14 C15 C16 120.5(11) yes .
C15 C16 C17 117.4(12) yes .
N3 C18 C19 113.7(5) yes .
N3 C20 C21 112.1(5) yes .
N2 C3 H3 118.370 no .
C4 C3 H3 118.362 no .
C4 C5 H5 117.639 no .
C6 C5 H5 117.626 no .
C5 C6 H6 120.676 no .
C7 C6 H6 120.671 no .
C7 C8 H8 119.516 no .
C9 C8 H8 119.527 no .
O1 C10 H10A 110.197 no .
O1 C10 H10B 110.200 no .
C11 C10 H10A 110.198 no .
C11 C10 H10B 110.195 no .
H10A C10 H10B 108.490 no .
C10 C11 H11A 108.931 no .
C10 C11 H11B 108.926 no .
C12 C11 H11A 108.922 no .
C12 C11 H11B 108.926 no .
H11A C11 H11B 107.748 no .
C11 C12 H12A 108.331 no .
C11 C12 H12B 108.332 no .
C13 C12 H12A 108.337 no .
C13 C12 H12B 108.325 no .
H12A C12 H12B 107.425 no .
C12 C13 H13A 109.213 no .
C12 C13 H13B 109.213 no .
C14 C13 H13A 109.212 no .
C14 C13 H13B 109.216 no .
H13A C13 H13B 107.909 no .
C13 C14 H14A 106.406 no .
C13 C14 H14B 106.407 no .
C15 C14 H14A 106.399 no .
C15 C14 H14B 106.395 no .
H14A C14 H14B 106.464 no .
C14 C15 H15A 107.207 no .
C14 C15 H15B 107.207 no .
C16 C15 H15A 107.205 no .
C16 C15 H15B 107.210 no .
H15A C15 H15B 106.842 no .
C15 C16 H16A 107.941 no .
C15 C16 H16B 107.938 no .
C17 C16 H16A 107.951 no .
C17 C16 H16B 107.941 no .
H16A C16 H16B 107.217 no .
C16 C17 H17A 109.466 no .
C16 C17 H17B 109.477 no .
C16 C17 H17C 109.471 no .
H17A C17 H17B 109.475 no .
H17A C17 H17C 109.467 no .
H17B C17 H17C 109.472 no .
N3 C18 H18A 108.830 no .
N3 C18 H18B 108.830 no .
C19 C18 H18A 108.827 no .
C19 C18 H18B 108.823 no .
H18A C18 H18B 107.681 no .
C18 C19 H19A 109.472 no .
C18 C19 H19B 109.468 no .
C18 C19 H19C 109.473 no .
H19A C19 H19B 109.471 no .
H19A C19 H19C 109.470 no .
H19B C19 H19C 109.473 no .
N3 C20 H20A 109.183 no .
N3 C20 H20B 109.192 no .
C21 C20 H20A 109.188 no .
C21 C20 H20B 109.196 no .
H20A C20 H20B 107.899 no .
C20 C21 H21A 109.472 no .
C20 C21 H21B 109.470 no .
C20 C21 H21C 109.473 no .
H21A C21 H21B 109.472 no .
H21A C21 H21C 109.473 no .
H21B C21 H21C 109.468 no .

loop_
_geom_bond_atom_site_label_1
_geom_bond_atom_site_label_2
_geom_bond_distance
_geom_bond_publ_flag
_geom_bond_site_symmetry_2
O1 C9 1.354(7) yes .
O1 C10 1.433(6) yes .
N1 C1 1.134(9) yes .
N2 C2 1.380(7) yes .
N2 C3 1.301(6) yes .
N3 C7 1.369(8) yes .
N3 C18 1.451(8) yes .
N3 C20 1.481(7) yes .
C1 C2 1.448(9) yes .
C2 C2 1.367(7) yes .2_456
C3 C4 1.421(8) yes .
C4 C5 1.381(8) yes .
C4 C9 1.408(7) yes .
C5 C6 1.374(8) yes .
C6 C7 1.418(7) yes .
C7 C8 1.401(8) yes .
C8 C9 1.379(8) yes .
C10 C11 1.497(8) yes .
C11 C12 1.492(10) yes .
C12 C13 1.517(12) yes .
C13 C14 1.453(17) yes .
C14 C15 1.377(19) yes .
C15 C16 1.423(19) yes .
C16 C17 1.33(2) yes .
C18 C19 1.501(9) yes .
C20 C21 1.473(9) yes .
C3 H3 0.930 no .
C5 H5 0.930 no .
C6 H6 0.930 no .
C8 H8 0.930 no .
C10 H10A 0.970 no .
C10 H10B 0.970 no .
C11 H11A 0.970 no .
C11 H11B 0.970 no .
C12 H12A 0.970 no .
C12 H12B 0.970 no .
C13 H13A 0.970 no .
C13 H13B 0.970 no .
C14 H14A 0.970 no .
C14 H14B 0.970 no .
C15 H15A 0.970 no .
C15 H15B 0.970 no .
C16 H16A 0.970 no .
C16 H16B 0.970 no .
C17 H17A 0.960 no .
C17 H17B 0.960 no .
C17 H17C 0.960 no .
C18 H18A 0.970 no .
C18 H18B 0.970 no .
C19 H19A 0.960 no .
C19 H19B 0.960 no .
C19 H19C 0.960 no .
C20 H20A 0.970 no .
C20 H20B 0.970 no .
C21 H21A 0.960 no .
C21 H21B 0.960 no .
C21 H21C 0.960 no .

loop_
_geom_contact_atom_site_label_1
_geom_contact_atom_site_label_2
_geom_contact_distance
_geom_contact_publ_flag
_geom_contact_site_symmetry_2
O1 C3 2.713(6) no .
O1 C5 3.565(7) no .
O1 C12 2.902(8) no .
N1 N2 3.459(7) no .
N1 N2 3.538(6) no 2_456
N1 C2 3.483(7) no 2_456
N1 C3 3.441(8) no .
N2 C1 2.754(7) no 2_456
N2 C5 2.879(7) no .
C1 C3 2.764(9) no .
C2 C3 3.558(7) no 2_456
C4 C7 2.843(8) no .
C5 C8 2.736(7) no .
C6 C9 2.778(8) no .
C6 C18 2.893(9) no .
C6 C19 3.475(9) no .
C7 C19 3.308(9) no .
C7 C21 3.279(9) no .
C8 C10 2.831(8) no .
C8 C20 2.860(8) no .
C8 C21 3.385(9) no .
C11 C14 3.160(15) no .
C18 C21 3.316(9) no .
C19 C20 3.275(9) no .
N1 C7 3.562(6) no 2_556
N1 C19 3.439(9) no 2_556
N2 C20 3.576(7) no 1_455
C1 C7 3.495(7) no 2_556
C1 C8 3.554(6) no 2_556
C2 C8 3.536(6) no 2_556
C7 N1 3.562(6) no 2_556
C7 C1 3.495(7) no 2_556
C8 C1 3.554(6) no 2_556
C8 C2 3.536(6) no 2_556
C19 N1 3.439(9) no 2_556
C20 N2 3.576(7) no 1_655
O1 H3 2.3833 no .
O1 H8 2.6121 no .
O1 H11A 2.5317 no .
O1 H11B 3.2003 no .
O1 H12A 2.5412 no .
O1 H12B 3.2403 no .
N1 H3 2.7751 no .
N1 H14A 3.0637 no .
N1 H16A 3.4557 no .
N2 H5 2.5728 no .
N3 H6 2.6345 no .
N3 H8 2.5782 no .
N3 H19A 2.6823 no .
N3 H19B 2.6696 no .
N3 H19C 3.2817 no .
N3 H21A 2.7021 no .
N3 H21B 3.2684 no .
N3 H21C 2.5866 no .
C1 H3 2.3628 no .
C2 H3 2.4431 no .
C3 H5 2.6046 no .
C4 H6 3.2694 no .
C4 H8 3.2681 no .
C5 H3 3.2742 no .
C6 H8 3.2596 no .
C6 H18A 2.5803 no .
C6 H19B 3.0165 no .
C7 H5 3.2330 no .
C7 H18A 2.5773 no .
C7 H18B 3.2026 no .
C7 H19B 3.1158 no .
C7 H20A 3.2209 no .
C7 H20B 2.5919 no .
C7 H21A 3.1310 no .
C7 H21C 3.5372 no .
C8 H6 3.2638 no .
C8 H10A 2.7844 no .
C8 H10B 2.7820 no .
C8 H20B 2.5646 no .
C8 H21A 2.9181 no .
C9 H3 2.6322 no .
C9 H5 3.2016 no .
C9 H10A 2.6516 no .
C9 H10B 2.6644 no .
C10 H8 2.5220 no .
C10 H12A 2.6517 no .
C10 H12B 2.6799 no .
C11 H13A 2.6712 no .
C11 H13B 3.3457 no .
C11 H14A 3.2539 no .
C11 H14B 2.9072 no .
C12 H10A 2.6826 no .
C12 H10B 3.3258 no .
C12 H14A 2.4793 no .
C12 H14B 2.7003 no .
C13 H11A 2.7229 no .
C13 H11B 2.7502 no .
C13 H15A 2.7188 no .
C13 H15B 2.6516 no .
C14 H11A 2.8646 no .
C14 H11B 3.5339 no .
C14 H12A 2.5661 no .
C14 H12B 3.2620 no .
C14 H16A 2.6384 no .
C14 H16B 2.6336 no .
C15 H13A 2.8293 no .
C15 H13B 2.6580 no .
C15 H17A 2.5417 no .
C15 H17B 2.5955 no .
C15 H17C 3.1654 no .
C16 H14A 2.6325 no .
C16 H14B 2.5621 no .
C17 H15A 2.5458 no .
C17 H15B 2.5409 no .
C18 H6 2.5905 no .
C18 H20A 2.5087 no .
C18 H20B 3.2216 no .
C18 H21C 3.0734 no .
C19 H6 3.0301 no .
C19 H20A 2.9882 no .
C20 H8 2.5185 no .
C20 H18A 3.2517 no .
C20 H18B 2.5301 no .
C20 H19A 3.0468 no .
C21 H8 2.8566 no .
C21 H18B 3.0590 no .
H3 H5 3.5183 no .
H3 H12A 3.1081 no .
H5 H6 2.2795 no .
H6 H18A 2.0823 no .
H6 H18B 3.4883 no .
H6 H19B 2.5692 no .
H6 H19C 3.5010 no .
H8 H10A 2.3360 no .
H8 H10B 2.3216 no .
H8 H20A 3.4397 no .
H8 H20B 2.0703 no .
H8 H21A 2.3260 no .
H8 H21B 3.4477 no .
H8 H21C 3.5423 no .
H10A H11A 2.8193 no .
H10A H11B 2.3593 no .
H10A H12A 2.9050 no .
H10A H12B 2.5037 no .
H10B H11A 2.3459 no .
H10B H11B 2.3063 no .
H10B H12A 3.5485 no .
H10B H12B 3.5431 no .
H10B H21A 3.5884 no .
H11A H12A 2.3329 no .
H11A H12B 2.7998 no .
H11A H13A 2.8707 no .
H11A H14A 2.9314 no .
H11A H14B 2.3772 no .
H11B H12A 2.7997 no .
H11B H12B 2.3102 no .
H11B H13A 2.5222 no .
H11B H13B 3.5417 no .
H11B H14B 3.2109 no .
H12A H13A 2.8152 no .
H12A H13B 2.4071 no .
H12A H14A 2.2049 no .
H12A H14B 2.9091 no .
H12B H13A 2.4162 no .
H12B H13B 2.2428 no .
H12B H14A 3.3149 no .
H12B H14B 3.5869 no .
H13A H14A 2.7417 no .
H13A H14B 2.1861 no .
H13A H15A 3.2032 no .
H13A H15B 2.6545 no .
H13B H14A 2.3631 no .
H13B H14B 2.7481 no .
H13B H15A 2.5372 no .
H13B H15B 2.8019 no .
H14A H15A 2.1526 no .
H14A H15B 2.6826 no .
H14A H16A 2.4715 no .
H14A H16B 2.9399 no .
H14B H15A 2.6820 no .
H14B H15B 2.2217 no .
H14B H16A 2.8317 no .
H14B H16B 2.3916 no .
H15A H16A 2.2388 no .
H15A H16B 2.7305 no .
H15A H17A 2.3527 no .
H15A H17B 2.8922 no .
H15A H17C 3.3959 no .
H15B H16A 2.7305 no .
H15B H16B 2.2435 no .
H15B H17A 2.7996 no .
H15B H17B 2.4073 no .
H15B H17C 3.4216 no .
H16A H17A 2.1913 no .
H16A H17B 2.6715 no .
H16A H17C 2.1188 no .
H16B H17A 2.6731 no .
H16B H17B 2.1438 no .
H16B H17C 2.1648 no .
H18A H19A 2.8064 no .
H18A H19B 2.3335 no .
H18A H19C 2.3077 no .
H18A H20A 3.4231 no .
H18A H21C 3.5399 no .
H18B H19A 2.3233 no .
H18B H19B 2.8067 no .
H18B H19C 2.3176 no .
H18B H20A 2.3667 no .
H18B H20B 3.4262 no .
H18B H21C 2.6151 no .
H19A H20A 2.5344 no .
H19A H20B 3.4840 no .
H19B H20A 3.5303 no .
H20A H21A 2.7852 no .
H20A H21B 2.2517 no .
H20A H21C 2.3523 no .
H20B H21A 2.2631 no .
H20B H21B 2.3395 no .
H20B H21C 2.7868 no .
O1 H21A 2.9958 no 2_566
N1 H10A 3.1031 no 1_455
N1 H12B 2.8472 no 1_455
N1 H19A 3.2982 no 2_556
N1 H19B 2.7682 no 2_556
N1 H21B 3.4668 no 2_566
N1 H21C 3.1062 no 2_566
N2 H10A 3.3544 no 2_556
N2 H12B 3.5266 no 2_556
N2 H20B 2.7239 no 1_455
N3 H11A 3.0834 no 2_566
C1 H10A 2.8884 no 1_455
C1 H12B 3.2422 no 1_455
C1 H20B 3.4488 no 2_556
C1 H21B 3.4984 no 2_566
C1 H21C 3.5243 no 2_566
C2 H8 3.5896 no 1_455
C2 H8 3.5526 no 2_556
C2 H10A 3.1803 no 1_455
C2 H10A 3.3816 no 2_556
C2 H20B 3.3011 no 1_455
C3 H20B 3.2746 no 1_455
C3 H21A 3.0199 no 2_566
C4 H3 3.4816 no 2_556
C4 H10B 3.4029 no 2_566
C4 H21A 3.3894 no 2_566
C5 H10B 3.3968 no 2_566
C5 H12A 3.0180 no 2_556
C5 H20A 3.2575 no 1_455
C5 H20B 3.5936 no 1_455
C6 H10B 3.3433 no 2_566
C6 H11A 3.4410 no 2_566
C6 H12A 3.5482 no 2_556
C7 H10B 3.2420 no 2_566
C7 H11A 3.1532 no 2_566
C8 H10B 3.1644 no 2_566
C9 H10B 3.2344 no 2_566
C9 H21A 3.4546 no 2_566
C10 H21B 2.9602 no 2_666
C11 H17B 3.5493 no 2_565
C11 H18A 3.5790 no 2_566
C12 H5 3.1253 no 2_556
C13 H19C 3.4970 no 1_554
C15 H18A 3.4121 no 1_554
C15 H19B 3.5135 no 2_556
C16 H17C 3.5018 no 2_465
C17 H16B 3.4787 no 2_465
C17 H18B 3.4953 no 1_454
C17 H19A 3.3701 no 1_454
C18 H11A 3.2203 no 2_566
C18 H14B 3.2987 no 2_566
C18 H15B 3.2663 no 1_556
C18 H17C 3.4565 no 1_656
C19 H15A 3.5307 no 2_556
C19 H15B 3.5568 no 1_556
C19 H16A 3.5980 no 2_556
C19 H17A 3.4943 no 1_656
C19 H17C 3.3386 no 1_656
C20 H5 3.4112 no 1_655
C21 H3 3.2426 no 2_566
C21 H10A 3.3746 no 2_666
C21 H10B 3.5710 no 2_666
C21 H11A 3.5534 no 2_566
H3 C4 3.4816 no 2_556
H3 C21 3.2426 no 2_566
H3 H21A 2.7123 no 2_566
H3 H21B 3.4073 no 2_566
H3 H21C 3.1125 no 2_566
H5 C12 3.1253 no 2_556
H5 C20 3.4112 no 1_455
H5 H12A 2.5792 no 2_556
H5 H12B 2.8289 no 2_556
H5 H13B 3.4163 no 2_556
H5 H19A 3.5493 no 1_455
H5 H20A 2.7587 no 1_455
H5 H20B 3.1530 no 1_455
H6 H11A 3.4879 no 2_566
H6 H12A 3.5471 no 2_556
H6 H13B 3.4996 no 2_556
H6 H14A 3.5983 no 2_556
H6 H15B 3.5717 no 1_556
H6 H17A 3.3319 no 1_556
H6 H17B 3.0392 no 1_556
H8 C2 3.5896 no 1_655
H8 C2 3.5526 no 2_556
H8 H10B 3.5861 no 2_566
H8 H21B 3.2038 no 2_666
H10A N1 3.1031 no 1_655
H10A N2 3.3544 no 2_556
H10A C1 2.8884 no 1_655
H10A C2 3.1803 no 1_655
H10A C2 3.3816 no 2_556
H10A C21 3.3746 no 2_666
H10A H21B 2.4892 no 2_666
H10A H21C 3.5257 no 2_666
H10B C4 3.4029 no 2_566
H10B C5 3.3968 no 2_566
H10B C6 3.3433 no 2_566
H10B C7 3.2420 no 2_566
H10B C8 3.1644 no 2_566
H10B C9 3.2344 no 2_566
H10B C21 3.5710 no 2_666
H10B H8 3.5861 no 2_566
H10B H21B 2.6476 no 2_666
H11A N3 3.0834 no 2_566
H11A C6 3.4410 no 2_566
H11A C7 3.1532 no 2_566
H11A C18 3.2203 no 2_566
H11A C21 3.5534 no 2_566
H11A H6 3.4879 no 2_566
H11A H17B 3.5527 no 2_565
H11A H18A 2.7706 no 2_566
H11A H18B 3.2664 no 2_566
H11A H21A 3.3657 no 2_566
H11A H21C 3.0433 no 2_566
H11B H17B 2.7127 no 2_565
H11B H18A 3.5211 no 2_566
H11B H21B 3.2147 no 2_666
H12A C5 3.0180 no 2_556
H12A C6 3.5482 no 2_556
H12A H5 2.5792 no 2_556
H12A H6 3.5471 no 2_556
H12B N1 2.8472 no 1_655
H12B N2 3.5266 no 2_556
H12B C1 3.2422 no 1_655
H12B H5 2.8289 no 2_556
H12B H19A 3.3642 no 2_656
H13A H16A 3.5474 no 1_655
H13A H16B 3.1499 no 2_565
H13A H17B 3.3979 no 2_565
H13A H17C 3.3733 no 1_655
H13A H19C 3.2303 no 1_554
H13B H5 3.4163 no 2_556
H13B H6 3.4996 no 2_556
H13B H17A 3.1752 no 2_555
H13B H19A 3.4263 no 2_656
H13B H19C 2.9498 no 1_554
H14A H6 3.5983 no 2_556
H14A H19B 3.1351 no 2_556
H14A H21C 3.1965 no 2_566
H14B C18 3.2987 no 2_566
H14B H15B 3.4033 no 2_565
H14B H18A 2.9768 no 2_566
H14B H18B 2.7589 no 2_566
H14B H21C 3.2334 no 2_566
H15A C19 3.5307 no 2_556
H15A H15A 3.1565 no 2_555
H15A H18A 3.5210 no 1_554
H15A H19B 2.8901 no 2_556
H15A H19C 3.3978 no 1_554
H15A H19C 3.2844 no 2_556
H15B C18 3.2663 no 1_554
H15B C19 3.5568 no 1_554
H15B H6 3.5717 no 1_554
H15B H14B 3.4033 no 2_565
H15B H18A 2.5199 no 1_554
H15B H18B 3.4085 no 1_554
H15B H19C 3.0595 no 1_554
H16A C19 3.5980 no 2_556
H16A H13A 3.5474 no 1_455
H16A H19B 2.9977 no 2_556
H16A H19C 3.5669 no 2_556
H16B C17 3.4787 no 2_465
H16B H13A 3.1499 no 2_565
H16B H16B 3.3624 no 2_465
H16B H17C 2.6616 no 2_465
H16B H18B 3.0430 no 2_566
H17A C19 3.4943 no 1_454
H17A H6 3.3319 no 1_554
H17A H13B 3.1752 no 2_555
H17A H19A 2.8897 no 1_454
H17A H19C 3.2968 no 1_454
H17A H19C 3.1971 no 2_556
H17B C11 3.5493 no 2_565
H17B H6 3.0392 no 1_554
H17B H11A 3.5527 no 2_565
H17B H11B 2.7127 no 2_565
H17B H13A 3.3979 no 2_565
H17B H18A 3.2158 no 1_554
H17B H20A 3.4929 no 1_454
H17C C16 3.5018 no 2_465
H17C C18 3.4565 no 1_454
H17C C19 3.3386 no 1_454
H17C H13A 3.3733 no 1_455
H17C H16B 2.6616 no 2_465
H17C H17C 3.4978 no 2_465
H17C H18B 2.7311 no 1_454
H17C H19A 3.0713 no 1_454
H17C H19C 3.0565 no 1_454
H17C H20A 3.5924 no 1_454
H18A C11 3.5790 no 2_566
H18A C15 3.4121 no 1_556
H18A H11A 2.7706 no 2_566
H18A H11B 3.5211 no 2_566
H18A H14B 2.9768 no 2_566
H18A H15A 3.5210 no 1_556
H18A H15B 2.5199 no 1_556
H18A H17B 3.2158 no 1_556
H18B C17 3.4953 no 1_656
H18B H11A 3.2664 no 2_566
H18B H14B 2.7589 no 2_566
H18B H15B 3.4085 no 1_556
H18B H16B 3.0430 no 2_566
H18B H17C 2.7311 no 1_656
H19A N1 3.2982 no 2_556
H19A C17 3.3701 no 1_656
H19A H5 3.5493 no 1_655
H19A H12B 3.3642 no 2_656
H19A H13B 3.4263 no 2_656
H19A H17A 2.8897 no 1_656
H19A H17C 3.0713 no 1_656
H19B N1 2.7682 no 2_556
H19B C15 3.5135 no 2_556
H19B H14A 3.1351 no 2_556
H19B H15A 2.8901 no 2_556
H19B H16A 2.9977 no 2_556
H19C C13 3.4970 no 1_556
H19C H13A 3.2303 no 1_556
H19C H13B 2.9498 no 1_556
H19C H15A 3.3978 no 1_556
H19C H15A 3.2844 no 2_556
H19C H15B 3.0595 no 1_556
H19C H16A 3.5669 no 2_556
H19C H17A 3.2968 no 1_656
H19C H17A 3.1971 no 2_556
H19C H17C 3.0565 no 1_656
H20A C5 3.2575 no 1_655
H20A H5 2.7587 no 1_655
H20A H17B 3.4929 no 1_656
H20A H17C 3.5924 no 1_656
H20B N2 2.7239 no 1_655
H20B C1 3.4488 no 2_556
H20B C2 3.3011 no 1_655
H20B C3 3.2746 no 1_655
H20B C5 3.5936 no 1_655
H20B H5 3.1530 no 1_655
H21A O1 2.9958 no 2_566
H21A C3 3.0199 no 2_566
H21A C4 3.3894 no 2_566
H21A C9 3.4546 no 2_566
H21A H3 2.7123 no 2_566
H21A H11A 3.3657 no 2_566
H21A H21B 3.5303 no 2_666
H21B N1 3.4668 no 2_566
H21B C1 3.4984 no 2_566
H21B C10 2.9602 no 2_666
H21B H3 3.4073 no 2_566
H21B H8 3.2038 no 2_666
H21B H10A 2.4892 no 2_666
H21B H10B 2.6476 no 2_666
H21B H11B 3.2147 no 2_666
H21B H21A 3.5303 no 2_666
H21C N1 3.1062 no 2_566
H21C C1 3.5243 no 2_566
H21C H3 3.1125 no 2_566
H21C H10A 3.5257 no 2_666
H21C H11A 3.0433 no 2_566
H21C H14A 3.1965 no 2_566
H21C H14B 3.2334 no 2_566

loop_
_geom_torsion_atom_site_label_1
_geom_torsion_atom_site_label_2
_geom_torsion_atom_site_label_3
_geom_torsion_atom_site_label_4
_geom_torsion
_geom_torsion_publ_flag
_geom_torsion_site_symmetry_3
_geom_torsion_site_symmetry_4
C9 O1 C10 C11 179.0(3) no . .
C10 O1 C9 C4 -178.1(3) no . .
C10 O1 C9 C8 2.4(6) no . .
C2 N2 C3 C4 179.7(3) no . .
C3 N2 C2 C1 -2.4(5) no . .
C3 N2 C2 C2 179.1(3) no . 2_456
C7 N3 C18 C19 88.8(5) no . .
C18 N3 C7 C6 -5.4(6) no . .
C18 N3 C7 C8 175.5(4) no . .
C7 N3 C20 C21 89.2(6) no . .
C20 N3 C7 C6 169.9(4) no . .
C20 N3 C7 C8 -9.3(6) no . .
C18 N3 C20 C21 -95.2(5) no . .
C20 N3 C18 C19 -86.7(6) no . .
N2 C2 C2 N2 -180(324919) no .2_456 2_456
N2 C2 C2 C1 -1.5(6) no .2_456 2_456
C1 C2 C2 N2 1.5(6) no .2_456 2_456
C1 C2 C2 C1 180(389133) no .2_456 2_456
N2 C3 C4 C5 2.6(6) no . .
N2 C3 C4 C9 -178.7(3) no . .
C3 C4 C5 C6 176.9(4) no . .
C3 C4 C9 O1 4.0(6) no . .
C3 C4 C9 C8 -176.5(4) no . .
C5 C4 C9 O1 -177.2(4) no . .
C5 C4 C9 C8 2.3(6) no . .
C9 C4 C5 C6 -1.9(6) no . .
C4 C5 C6 C7 -0.2(6) no . .
C5 C6 C7 N3 -177.3(4) no . .
C5 C6 C7 C8 1.9(6) no . .
N3 C7 C8 C9 177.7(4) no . .
C6 C7 C8 C9 -1.5(6) no . .
C7 C8 C9 O1 178.8(4) no . .
C7 C8 C9 C4 -0.7(6) no . .
O1 C10 C11 C12 -63.5(5) no . .
C10 C11 C12 C13 178.0(4) no . .
C11 C12 C13 C14 -74.4(8) no . .
C12 C13 C14 C15 -164.8(8) no . .
C13 C14 C15 C16 -174.5(9) no . .
C14 C15 C16 C17 179.6(10) no . .
